data_4511531
loop_
_publ_author_name
'Bhogala, Balakrishna R.'
'Nangia, Ashwini'

_publ_section_title
;
 Influence of the Ammonium Cation and 18-Crown-6 Guest on the
 Supramolecular Networks of 1,3,5-Cyclohexanetricarboxylic Acid
;
_journal_coden_ASTM CGDEFU
_journal_issue 1
_journal_name_full 'Crystal Growth & Design'
_journal_page_first 32
_journal_page_last 35
_journal_paper_doi 10.1021/cg050396w
_journal_volume 6
_journal_year 2006
_chemical_formula_moiety 'C9 H11 O6-,N H4+,C12 H24 O6,H2 O'
_chemical_formula_sum 'C21 H41 N O13'
_chemical_formula_weight 515.55
_chemical_melting_point 458
_chemical_name_systematic
; 
  Ammonium Cyclohexane-3cis,5cis-dicarboxylic acid-1-carboxylate 
- 18-Crown-6 - Hydrate 
;
_space_group_IT_number 33
_symmetry_cell_setting orthorhombic
_symmetry_space_group_name_Hall 'P 2c -2n'
_symmetry_space_group_name_H-M 'P n a 21'
_atom_sites_solution_hydrogens geom
_atom_sites_solution_primary direct
_atom_sites_solution_secondary difmap
_audit_creation_method SHELXL-97
_cell_angle_alpha 90.00
_cell_angle_beta 90.00
_cell_angle_gamma 90.00
_cell_formula_units_Z 8
_cell_length_a 25.4695(14)
_cell_length_b 20.8784(12)
_cell_length_c 9.6872(5)
_cell_measurement_reflns_used 7534
_cell_measurement_temperature 100(2)
_cell_measurement_theta_max 27.48
_cell_measurement_theta_min 2.32
_cell_volume 5151.3(5)
_computing_cell_refinement 'Bruker SMART'
_computing_data_collection 'Bruker SMART'
_computing_data_reduction 'Bruker SAINT Plus'
_computing_molecular_graphics 'PLUTON (Spek, 1992)'
_computing_publication_material 'SHELXL-97 (Sheldrick, 1997)'
_computing_structure_refinement 'SHELXL-97 (Sheldrick, 1997)'
_computing_structure_solution 'SHELXS-97 (Sheldrick, 1990)'
_diffrn_ambient_temperature 100(2)
_diffrn_measured_fraction_theta_full 0.999
_diffrn_measured_fraction_theta_max 0.999
_diffrn_measurement_device_type 'CCD area detector'
_diffrn_measurement_method 'phi and omega scans'
_diffrn_radiation_monochromator graphite
_diffrn_radiation_source 'fine-focus sealed tube'
_diffrn_radiation_type MoK\a
_diffrn_radiation_wavelength 0.71073
_diffrn_reflns_av_R_equivalents 0.0420
_diffrn_reflns_av_sigmaI/netI 0.0297
_diffrn_reflns_limit_h_max 31
_diffrn_reflns_limit_h_min -28
_diffrn_reflns_limit_k_max 26
_diffrn_reflns_limit_k_min -26
_diffrn_reflns_limit_l_max 12
_diffrn_reflns_limit_l_min -11
_diffrn_reflns_number 33229
_diffrn_reflns_theta_full 26.38
_diffrn_reflns_theta_max 26.38
_diffrn_reflns_theta_min 1.26
_exptl_absorpt_coefficient_mu 0.110
_exptl_absorpt_correction_T_max 0.9858
_exptl_absorpt_correction_T_min 0.9490
_exptl_absorpt_correction_type multi-scan
_exptl_absorpt_process_details 'SADABS - Bruker Nonius area detector scaling and absorption correction - V2.10'
_exptl_crystal_colour colourless
_exptl_crystal_density_diffrn 1.330
_exptl_crystal_density_method 'not measured'
_exptl_crystal_description needle
_exptl_crystal_F_000 2224
_exptl_crystal_size_max 0.48
_exptl_crystal_size_mid 0.17
_exptl_crystal_size_min 0.13
_refine_diff_density_max 0.550
_refine_diff_density_min -0.423
_refine_diff_density_rms 0.053
_refine_ls_abs_structure_details 'Flack H D (1983), Acta Cryst. A39, 876-881'
_refine_ls_abs_structure_Flack 0.5(7)
_refine_ls_extinction_method none
_refine_ls_goodness_of_fit_ref 1.116
_refine_ls_hydrogen_treatment mixed
_refine_ls_matrix_type full
_refine_ls_number_parameters 695
_refine_ls_number_reflns 5578
_refine_ls_number_restraints 1
_refine_ls_restrained_S_all 1.116
_refine_ls_R_factor_all 0.0468
_refine_ls_R_factor_gt 0.0431
_refine_ls_shift/su_max 0.001
_refine_ls_shift/su_mean 0.000
_refine_ls_structure_factor_coef Fsqd
_refine_ls_weighting_details 'calc w=1/[\s^2^(Fo^2^)+(0.0546P)^2^+0.9590P] where P=(Fo^2^+2Fc^2^)/3'
_refine_ls_weighting_scheme calc
_refine_ls_wR_factor_gt 0.0981
_refine_ls_wR_factor_ref 0.1001
_reflns_number_gt 5224
_reflns_number_total 5578
_reflns_threshold_expression >2sigma(I)
_cod_duplicate_entry 4504651
_cod_data_source_file cg050396wsi20050809_043928.cif
_cod_data_source_block 1
_cod_original_sg_symbol_Hall 'P2c -2n'
_cod_original_sg_symbol_H-M Pna21
_cod_database_code 4511531

loop_
_symmetry_equiv_pos_as_xyz
'x, y, z'
'-x, -y, z+1/2'
'x+1/2, -y+1/2, z'
'-x+1/2, y+1/2, z+1/2'

loop_
_atom_site_label
_atom_site_type_symbol
_atom_site_fract_x
_atom_site_fract_y
_atom_site_fract_z
_atom_site_U_iso_or_equiv
_atom_site_adp_type
_atom_site_occupancy
_atom_site_symmetry_multiplicity
_atom_site_calc_flag
_atom_site_refinement_flags
O61 O 0.16826(7) 0.87820(9) 0.3209(2) 0.0204(4) Uani 1 1 d .
O66 O 0.17017(7) 0.83333(9) 0.0459(2) 0.0222(4) Uani 1 1 d .
O62 O 0.26466(7) 0.92132(9) 0.4366(2) 0.0189(4) Uani 1 1 d .
O64 O 0.36129(7) 0.83702(9) 0.0481(2) 0.0216(4) Uani 1 1 d .
O63 O 0.35720(7) 0.86533(9) 0.3293(2) 0.0198(4) Uani 1 1 d .
O65 O 0.26796(8) 0.78625(9) -0.0625(2) 0.0240(5) Uani 1 1 d .
N70 N 0.26454(10) 0.89759(11) 0.1434(3) 0.0153(5) Uani 1 1 d .
C42 C 0.31260(13) 0.79922(15) -0.1442(3) 0.0288(7) Uani 1 1 d .
H42A H 0.3108 0.8437 -0.1796 0.035 Uiso 1 1 calc R
H42B H 0.3135 0.7697 -0.2242 0.035 Uiso 1 1 calc R
C38 C 0.35672(11) 0.90101(13) 0.4544(3) 0.0222(6) Uani 1 1 d .
H38A H 0.3638 0.9467 0.4345 0.027 Uiso 1 1 calc R
H38B H 0.3846 0.8851 0.5167 0.027 Uiso 1 1 calc R
C36 C 0.21547(11) 0.92467(13) 0.5064(3) 0.0214(6) Uani 1 1 d .
H36A H 0.2157 0.9609 0.5724 0.026 Uiso 1 1 calc R
H36B H 0.2094 0.8847 0.5589 0.026 Uiso 1 1 calc R
C39 C 0.40275(11) 0.87844(15) 0.2499(4) 0.0285(7) Uani 1 1 d .
H39A H 0.4344 0.8754 0.3089 0.034 Uiso 1 1 calc R
H39B H 0.4009 0.9224 0.2120 0.034 Uiso 1 1 calc R
C33 C 0.12514(12) 0.82699(16) 0.1338(3) 0.0306(7) Uani 1 1 d .
H33A H 0.1270 0.7861 0.1852 0.037 Uiso 1 1 calc R
H33B H 0.0927 0.8268 0.0774 0.037 Uiso 1 1 calc R
C31 C 0.22041(13) 0.79137(16) -0.1393(3) 0.0325(8) Uani 1 1 d .
H31A H 0.2202 0.7592 -0.2143 0.039 Uiso 1 1 calc R
H31B H 0.2180 0.8344 -0.1816 0.039 Uiso 1 1 calc R
C41 C 0.36136(12) 0.79075(14) -0.0592(3) 0.0268(7) Uani 1 1 d .
H41A H 0.3622 0.7471 -0.0194 0.032 Uiso 1 1 calc R
H41B H 0.3928 0.7964 -0.1179 0.032 Uiso 1 1 calc R
C34 C 0.12376(11) 0.88140(15) 0.2323(3) 0.0266(7) Uani 1 1 d .
H34A H 0.1240 0.9224 0.1810 0.032 Uiso 1 1 calc R
H34B H 0.0912 0.8795 0.2878 0.032 Uiso 1 1 calc R
C37 C 0.30444(11) 0.89437(13) 0.5231(3) 0.0213(6) Uani 1 1 d .
H37A H 0.2968 0.8485 0.5400 0.026 Uiso 1 1 calc R
H37B H 0.3049 0.9168 0.6132 0.026 Uiso 1 1 calc R
C32 C 0.17455(13) 0.78068(14) -0.0461(4) 0.0320(8) Uani 1 1 d .
H32A H 0.1420 0.7766 -0.1014 0.038 Uiso 1 1 calc R
H32B H 0.1795 0.7406 0.0068 0.038 Uiso 1 1 calc R
C40 C 0.40624(11) 0.83108(15) 0.1346(3) 0.0270(7) Uani 1 1 d .
H40A H 0.4385 0.8390 0.0801 0.032 Uiso 1 1 calc R
H40B H 0.4081 0.7871 0.1727 0.032 Uiso 1 1 calc R
C35 C 0.17252(12) 0.93390(14) 0.4030(3) 0.0238(6) Uani 1 1 d .
H35A H 0.1389 0.9420 0.4511 0.029 Uiso 1 1 calc R
H35B H 0.1805 0.9713 0.3439 0.029 Uiso 1 1 calc R
O57 O 0.33160(7) 0.18389(8) 0.0588(2) 0.0187(4) Uani 1 1 d .
O58 O 0.33718(7) 0.13494(8) 0.3284(2) 0.0180(4) Uani 1 1 d .
O56 O 0.23432(7) 0.22833(9) -0.0487(2) 0.0195(4) Uani 1 1 d .
O59 O 0.24075(7) 0.09006(9) 0.4469(2) 0.0186(4) Uani 1 1 d .
O55 O 0.14321(7) 0.17048(8) 0.0582(2) 0.0186(4) Uani 1 1 d .
N69 N 0.24044(10) 0.11231(11) 0.1506(3) 0.0148(5) Uani 1 1 d .
O60 O 0.14810(7) 0.13996(9) 0.3393(2) 0.0178(4) Uani 1 1 d .
C25 C 0.37894(11) 0.18611(13) 0.1378(3) 0.0209(6) Uani 1 1 d .
H25A H 0.3804 0.2264 0.1916 0.025 Uiso 1 1 calc R
H25B H 0.4097 0.1847 0.0755 0.025 Uiso 1 1 calc R
C26 C 0.37977(10) 0.12969(13) 0.2333(3) 0.0202(6) Uani 1 1 d .
H26A H 0.3765 0.0896 0.1796 0.024 Uiso 1 1 calc R
H26B H 0.4135 0.1285 0.2842 0.024 Uiso 1 1 calc R
C20 C 0.09782(11) 0.17268(13) 0.1449(3) 0.0206(6) Uani 1 1 d .
H20A H 0.0660 0.1634 0.0898 0.025 Uiso 1 1 calc R
H20B H 0.0941 0.2160 0.1853 0.025 Uiso 1 1 calc R
C28 C 0.29040(11) 0.08802(14) 0.5147(3) 0.0213(6) Uani 1 1 d .
H28A H 0.2910 0.0523 0.5820 0.026 Uiso 1 1 calc R
H28B H 0.2963 0.1285 0.5656 0.026 Uiso 1 1 calc R
C24 C 0.32742(11) 0.23722(13) -0.0320(3) 0.0222(6) Uani 1 1 d .
H24A H 0.3601 0.2417 -0.0865 0.027 Uiso 1 1 calc R
H24B H 0.3223 0.2770 0.0220 0.027 Uiso 1 1 calc R
C21 C 0.14131(11) 0.21864(13) -0.0455(3) 0.0205(6) Uani 1 1 d .
H21A H 0.1390 0.2615 -0.0022 0.025 Uiso 1 1 calc R
H21B H 0.1099 0.2124 -0.1043 0.025 Uiso 1 1 calc R
C29 C 0.20086(11) 0.11595(13) 0.5347(3) 0.0212(6) Uani 1 1 d .
H29A H 0.2073 0.1622 0.5502 0.025 Uiso 1 1 calc R
H29B H 0.2015 0.0940 0.6253 0.025 Uiso 1 1 calc R
C22 C 0.19017(11) 0.21402(14) -0.1313(3) 0.0229(6) Uani 1 1 d .
H22A H 0.1935 0.1702 -0.1696 0.027 Uiso 1 1 calc R
H22B H 0.1881 0.2445 -0.2094 0.027 Uiso 1 1 calc R
C19 C 0.10339(11) 0.12424(14) 0.2576(3) 0.0222(6) Uani 1 1 d .
H19A H 0.0715 0.1241 0.3159 0.027 Uiso 1 1 calc R
H19B H 0.1077 0.0810 0.2173 0.027 Uiso 1 1 calc R
C27 C 0.33283(11) 0.07873(13) 0.4095(3) 0.0202(6) Uani 1 1 d .
H27A H 0.3666 0.0699 0.4563 0.024 Uiso 1 1 calc R
H27B H 0.3243 0.0417 0.3498 0.024 Uiso 1 1 calc R
C23 C 0.28169(12) 0.22694(14) -0.1265(3) 0.0240(6) Uani 1 1 d .
H23A H 0.2809 0.2609 -0.1978 0.029 Uiso 1 1 calc R
H23B H 0.2852 0.1851 -0.1736 0.029 Uiso 1 1 calc R
C30 C 0.14859(11) 0.10657(13) 0.4671(3) 0.0212(6) Uani 1 1 d .
H30A H 0.1423 0.0604 0.4511 0.025 Uiso 1 1 calc R
H30B H 0.1204 0.1231 0.5278 0.025 Uiso 1 1 calc R
O51 O 0.49325(7) 0.65887(8) 0.3035(2) 0.0182(4) Uani 1 1 d .
O54 O 0.46750(8) 0.31658(9) 0.20478(19) 0.0193(4) Uani 1 1 d .
O67 O 0.48828(9) 0.26649(10) 0.4627(2) 0.0236(5) Uani 1 1 d .
O50 O 0.31698(7) 0.50128(9) 0.5521(2) 0.0168(4) Uani 1 1 d .
O52 O 0.47506(8) 0.62098(9) 0.0987(2) 0.0226(4) Uani 1 1 d .
C18 C 0.46618(10) 0.37186(12) 0.1557(3) 0.0131(5) Uani 1 1 d .
O53 O 0.47009(8) 0.38475(9) 0.0299(2) 0.0246(5) Uani 1 1 d .
C14 C 0.45768(10) 0.42816(12) 0.2544(3) 0.0134(5) Uani 1 1 d .
H14 H 0.4792 0.4205 0.3392 0.016 Uiso 1 1 calc R
O49 O 0.30046(8) 0.49143(12) 0.3275(2) 0.0307(5) Uani 1 1 d .
C12 C 0.46556(9) 0.54766(11) 0.2888(3) 0.0130(5) Uani 1 1 d .
H12 H 0.4877 0.5417 0.3731 0.016 Uiso 1 1 calc R
C11 C 0.40762(10) 0.55076(12) 0.3319(3) 0.0141(5) Uani 1 1 d .
H11A H 0.3858 0.5606 0.2500 0.017 Uiso 1 1 calc R
H11B H 0.4028 0.5857 0.3997 0.017 Uiso 1 1 calc R
C15 C 0.39978(10) 0.43147(11) 0.2969(3) 0.0137(5) Uani 1 1 d .
H15A H 0.3778 0.4367 0.2133 0.016 Uiso 1 1 calc R
H15B H 0.3897 0.3907 0.3420 0.016 Uiso 1 1 calc R
C17 C 0.47925(9) 0.61157(12) 0.2221(3) 0.0132(5) Uani 1 1 d .
C13 C 0.47505(10) 0.49166(12) 0.1904(3) 0.0150(5) Uani 1 1 d .
H13A H 0.5129 0.4894 0.1673 0.018 Uiso 1 1 calc R
H13B H 0.4554 0.4990 0.1037 0.018 Uiso 1 1 calc R
C16 C 0.33142(10) 0.49338(11) 0.4337(3) 0.0144(5) Uani 1 1 d .
C10 C 0.38925(10) 0.48710(12) 0.3959(3) 0.0127(5) Uani 1 1 d .
H10 H 0.4097 0.4796 0.4825 0.015 Uiso 1 1 calc R
O43 O 0.31223(7) 0.01132(8) 1.05267(19) 0.0159(4) Uani 1 1 d .
O45 O 0.45424(8) 0.15888(9) 0.5673(2) 0.0235(4) Uani 1 1 d .
O48 O 0.46331(9) -0.13602(9) 0.7006(2) 0.0286(5) Uani 1 1 d .
O68 O 0.50720(8) 0.22601(9) 0.0343(2) 0.0194(4) Uani 1 1 d .
O46 O 0.45510(9) 0.20752(9) 0.7714(2) 0.0294(5) Uani 1 1 d .
C4 C 0.46622(10) 0.03835(11) 0.6812(3) 0.0146(5) Uani 1 1 d .
H4A H 0.5035 0.0454 0.6570 0.018 Uiso 1 1 calc R
H4B H 0.4458 0.0366 0.5944 0.018 Uiso 1 1 calc R
O44 O 0.29511(7) -0.00148(11) 0.8288(2) 0.0275(5) Uani 1 1 d .
C6 C 0.40390(10) -0.03624(12) 0.8052(3) 0.0146(5) Uani 1 1 d .
H6A H 0.4020 -0.0760 0.8607 0.018 Uiso 1 1 calc R
H6B H 0.3813 -0.0419 0.7230 0.018 Uiso 1 1 calc R
C8 C 0.45258(10) 0.15909(13) 0.7039(3) 0.0164(5) Uani 1 1 d .
O47 O 0.51312(11) -0.07158(11) 0.5817(3) 0.0554(8) Uani 1 1 d .
C5 C 0.46067(10) -0.02551(12) 0.7586(3) 0.0140(5) Uani 1 1 d .
H5 H 0.4831 -0.0231 0.8432 0.017 Uiso 1 1 calc R
C3 C 0.44666(10) 0.09379(11) 0.7695(3) 0.0141(5) Uani 1 1 d .
H3 H 0.4681 0.0940 0.8559 0.017 Uiso 1 1 calc R
C9 C 0.48123(10) -0.07952(12) 0.6701(3) 0.0163(5) Uani 1 1 d .
C2 C 0.38946(10) 0.08291(12) 0.8124(3) 0.0150(5) Uani 1 1 d .
H2A H 0.3777 0.1189 0.8714 0.018 Uiso 1 1 calc R
H2B H 0.3670 0.0821 0.7291 0.018 Uiso 1 1 calc R
C7 C 0.32592(10) 0.00941(11) 0.9301(3) 0.0144(5) Uani 1 1 d .
C1 C 0.38324(10) 0.01997(12) 0.8913(3) 0.0150(5) Uani 1 1 d .
H1 H 0.4044 0.0227 0.9781 0.018 Uiso 1 1 calc R
H68A H 0.4912(13) 0.2200(15) -0.041(4) 0.022(9) Uiso 1 1 d .
H67A H 0.4979(12) 0.2967(16) 0.509(4) 0.021(9) Uiso 1 1 d .
H69C H 0.2105(14) 0.1300(15) 0.123(4) 0.025(9) Uiso 1 1 d .
H70C H 0.2907(14) 0.8729(16) 0.116(4) 0.026(9) Uiso 1 1 d .
H70B H 0.2341(13) 0.8782(16) 0.116(4) 0.029(9) Uiso 1 1 d .
H68B H 0.4917(13) 0.2554(18) 0.084(4) 0.036(10) Uiso 1 1 d .
H45 H 0.4627(14) 0.1988(18) 0.532(4) 0.045(11) Uiso 1 1 d .
H69A H 0.2407(13) 0.0728(19) 0.113(4) 0.040(11) Uiso 1 1 d .
H70A H 0.2700(12) 0.9367(16) 0.111(3) 0.021(8) Uiso 1 1 d .
H69D H 0.2393(13) 0.1074(16) 0.243(4) 0.030(10) Uiso 1 1 d .
H70D H 0.2639(12) 0.8992(15) 0.237(4) 0.021(9) Uiso 1 1 d .
H69B H 0.2690(13) 0.1366(16) 0.129(4) 0.029(9) Uiso 1 1 d .
H51 H 0.5055(14) 0.6463(17) 0.388(5) 0.042(11) Uiso 1 1 d .
H67B H 0.4813(15) 0.2859(19) 0.386(5) 0.046(12) Uiso 1 1 d .
H48 H 0.4758(15) -0.1619(19) 0.637(4) 0.046(11) Uiso 1 1 d .
H49 H 0.259(2) 0.495(2) 0.350(8) 0.10(2) Uiso 1 1 d .

loop_
_atom_site_aniso_label
_atom_site_aniso_U_11
_atom_site_aniso_U_22
_atom_site_aniso_U_33
_atom_site_aniso_U_23
_atom_site_aniso_U_13
_atom_site_aniso_U_12
O61 0.0147(10) 0.0254(10) 0.0212(10) 0.0040(9) -0.0027(8) 0.0013(8)
O66 0.0222(10) 0.0204(9) 0.0238(11) 0.0006(8) -0.0060(9) -0.0054(8)
O62 0.0186(10) 0.0224(9) 0.0157(10) 0.0000(8) -0.0007(8) 0.0005(8)
O64 0.0203(10) 0.0224(9) 0.0219(11) -0.0025(9) 0.0037(9) 0.0017(8)
O63 0.0170(10) 0.0221(10) 0.0205(10) -0.0038(8) -0.0007(8) -0.0027(7)
O65 0.0306(12) 0.0230(10) 0.0184(10) -0.0028(9) -0.0045(9) 0.0015(8)
N70 0.0156(13) 0.0133(11) 0.0170(13) 0.0000(10) -0.0002(10) -0.0010(9)
C42 0.044(2) 0.0238(14) 0.0186(16) -0.0029(12) 0.0029(14) 0.0001(13)
C38 0.0238(15) 0.0184(13) 0.0243(15) -0.0029(12) -0.0105(13) 0.0000(11)
C36 0.0229(15) 0.0240(14) 0.0172(14) -0.0035(11) 0.0040(12) -0.0017(11)
C39 0.0136(15) 0.0349(17) 0.0371(19) -0.0015(14) -0.0015(13) -0.0069(12)
C33 0.0245(16) 0.0419(18) 0.0255(17) 0.0119(14) -0.0086(13) -0.0146(14)
C31 0.0406(19) 0.0316(16) 0.0252(17) -0.0135(14) -0.0165(15) 0.0097(14)
C41 0.0295(17) 0.0239(14) 0.0269(16) -0.0038(13) 0.0121(14) -0.0016(12)
C34 0.0089(13) 0.0469(19) 0.0241(15) 0.0115(14) 0.0007(12) 0.0007(12)
C37 0.0285(16) 0.0223(13) 0.0130(14) -0.0026(11) -0.0060(12) 0.0025(11)
C32 0.0352(19) 0.0204(14) 0.040(2) -0.0094(14) -0.0178(16) 0.0013(12)
C40 0.0140(14) 0.0349(16) 0.0321(17) -0.0001(14) 0.0051(13) 0.0020(12)
C35 0.0229(16) 0.0254(14) 0.0232(15) 0.0014(12) 0.0076(12) 0.0042(12)
O57 0.0142(9) 0.0197(9) 0.0221(10) 0.0023(8) 0.0005(8) -0.0024(7)
O58 0.0160(10) 0.0199(9) 0.0182(10) -0.0001(8) 0.0006(8) 0.0014(7)
O56 0.0162(10) 0.0235(9) 0.0189(10) 0.0007(8) 0.0032(8) 0.0018(7)
O59 0.0186(11) 0.0228(9) 0.0143(9) -0.0001(8) -0.0015(8) 0.0016(8)
O55 0.0159(10) 0.0195(9) 0.0204(10) 0.0005(8) -0.0012(8) 0.0015(7)
N69 0.0151(12) 0.0134(10) 0.0160(12) -0.0009(9) -0.0014(10) -0.0009(9)
O60 0.0167(10) 0.0199(9) 0.0168(10) 0.0024(8) 0.0004(8) -0.0024(7)
C25 0.0132(13) 0.0281(14) 0.0215(15) -0.0044(12) 0.0032(11) -0.0050(11)
C26 0.0091(13) 0.0286(14) 0.0229(15) -0.0073(12) 0.0000(11) 0.0015(11)
C20 0.0124(13) 0.0252(14) 0.0242(15) -0.0043(12) 0.0006(12) 0.0011(11)
C28 0.0204(15) 0.0257(14) 0.0177(14) 0.0018(11) -0.0060(12) -0.0018(11)
C24 0.0207(15) 0.0207(13) 0.0252(16) 0.0059(12) 0.0080(12) 0.0005(11)
C21 0.0180(15) 0.0203(13) 0.0232(15) 0.0009(12) -0.0075(12) 0.0005(10)
C29 0.0272(16) 0.0231(13) 0.0133(14) 0.0016(11) 0.0032(12) 0.0043(11)
C22 0.0259(16) 0.0231(14) 0.0197(15) 0.0028(12) -0.0026(12) 0.0002(12)
C19 0.0152(14) 0.0264(14) 0.0251(16) -0.0027(12) 0.0034(12) -0.0042(11)
C27 0.0191(15) 0.0203(13) 0.0212(15) 0.0016(11) -0.0058(12) 0.0034(11)
C23 0.0234(16) 0.0264(14) 0.0223(15) 0.0062(12) 0.0073(13) 0.0039(12)
C30 0.0223(15) 0.0203(13) 0.0210(15) 0.0040(12) 0.0084(12) 0.0013(11)
O51 0.0233(10) 0.0132(9) 0.0180(10) 0.0004(8) -0.0035(9) -0.0014(7)
O54 0.0285(11) 0.0145(9) 0.0149(10) 0.0001(8) 0.0005(8) -0.0004(8)
O67 0.0382(13) 0.0158(10) 0.0169(11) 0.0026(9) -0.0009(10) -0.0044(9)
O50 0.0145(9) 0.0222(9) 0.0137(10) -0.0015(8) 0.0019(8) 0.0016(7)
O52 0.0305(12) 0.0221(10) 0.0151(10) 0.0044(8) -0.0045(9) -0.0070(8)
C18 0.0085(12) 0.0169(12) 0.0138(13) 0.0005(10) 0.0005(10) 0.0007(9)
O53 0.0411(13) 0.0183(9) 0.0145(11) 0.0003(8) 0.0044(9) 0.0037(8)
C14 0.0104(12) 0.0148(12) 0.0150(13) 0.0007(10) 0.0002(10) 0.0005(9)
O49 0.0102(10) 0.0660(16) 0.0159(10) -0.0045(11) -0.0008(8) 0.0041(9)
C12 0.0100(12) 0.0161(12) 0.0127(13) 0.0015(10) -0.0016(10) -0.0011(9)
C11 0.0147(13) 0.0146(11) 0.0131(13) -0.0017(10) 0.0002(10) 0.0027(10)
C15 0.0122(13) 0.0142(12) 0.0146(13) 0.0010(10) 0.0013(10) -0.0020(9)
C17 0.0069(12) 0.0140(12) 0.0186(14) 0.0022(10) -0.0003(10) -0.0001(9)
C13 0.0134(13) 0.0161(12) 0.0155(13) -0.0012(10) 0.0043(11) -0.0010(10)
C16 0.0147(13) 0.0140(12) 0.0145(14) -0.0006(10) 0.0006(10) -0.0002(10)
C10 0.0088(13) 0.0178(12) 0.0116(12) 0.0012(10) -0.0001(10) -0.0013(10)
O43 0.0141(9) 0.0192(9) 0.0144(10) -0.0008(8) 0.0038(8) -0.0029(7)
O45 0.0341(12) 0.0180(10) 0.0185(11) 0.0028(8) -0.0014(9) -0.0057(8)
O48 0.0382(13) 0.0150(9) 0.0324(13) -0.0013(9) 0.0158(11) 0.0018(9)
O68 0.0207(11) 0.0156(9) 0.0220(11) -0.0024(8) -0.0025(9) 0.0026(8)
O46 0.0488(14) 0.0171(10) 0.0223(11) -0.0018(9) -0.0037(10) -0.0054(9)
C4 0.0122(13) 0.0145(12) 0.0172(14) 0.0008(10) 0.0018(10) -0.0013(10)
O44 0.0107(10) 0.0544(14) 0.0174(10) -0.0049(10) 0.0003(8) -0.0041(9)
C6 0.0129(13) 0.0143(12) 0.0166(13) -0.0015(10) 0.0031(10) -0.0007(9)
C8 0.0080(12) 0.0228(13) 0.0184(14) 0.0002(11) -0.0017(11) -0.0003(10)
O47 0.083(2) 0.0243(12) 0.0588(17) -0.0097(12) 0.0551(17) -0.0111(12)
C5 0.0099(13) 0.0165(12) 0.0157(13) -0.0013(10) -0.0011(10) -0.0001(10)
C3 0.0118(13) 0.0143(12) 0.0162(13) -0.0024(10) 0.0002(10) -0.0012(10)
C9 0.0123(13) 0.0175(12) 0.0189(14) -0.0006(11) 0.0030(11) -0.0015(10)
C2 0.0113(13) 0.0172(12) 0.0164(13) -0.0036(10) 0.0012(10) 0.0015(9)
C7 0.0123(13) 0.0120(11) 0.0189(15) -0.0005(10) 0.0003(11) 0.0002(9)
C1 0.0131(13) 0.0196(13) 0.0123(12) -0.0031(10) 0.0004(10) 0.0003(10)

loop_
_atom_type_symbol
_atom_type_description
_atom_type_scat_dispersion_real
_atom_type_scat_dispersion_imag
_atom_type_scat_source
C C 0.0033 0.0016 'International Tables Vol C Tables 4.2.6.8 and 6.1.1.4'
H H 0.0000 0.0000 'International Tables Vol C Tables 4.2.6.8 and 6.1.1.4'
N N 0.0061 0.0033 'International Tables Vol C Tables 4.2.6.8 and 6.1.1.4'
O O 0.0106 0.0060 'International Tables Vol C Tables 4.2.6.8 and 6.1.1.4'

loop_
_geom_angle_atom_site_label_1
_geom_angle_atom_site_label_2
_geom_angle_atom_site_label_3
_geom_angle
C35 O61 C34 111.2(2)
C32 O66 C33 111.4(2)
C36 O62 C37 111.4(2)
C41 O64 C40 111.8(2)
C39 O63 C38 111.6(2)
C42 O65 C31 112.2(2)
H70C N70 H70B 107(3)
H70C N70 H70A 108(3)
H70B N70 H70A 116(3)
H70C N70 H70D 110(3)
H70B N70 H70D 107(3)
H70A N70 H70D 109(3)
O65 C42 C41 109.6(2)
O65 C42 H42A 109.7
C41 C42 H42A 109.7
O65 C42 H42B 109.7
C41 C42 H42B 109.7
H42A C42 H42B 108.2
O63 C38 C37 109.8(2)
O63 C38 H38A 109.7
C37 C38 H38A 109.7
O63 C38 H38B 109.7
C37 C38 H38B 109.7
H38A C38 H38B 108.2
O62 C36 C35 109.4(2)
O62 C36 H36A 109.8
C35 C36 H36A 109.8
O62 C36 H36B 109.8
C35 C36 H36B 109.8
H36A C36 H36B 108.2
O63 C39 C40 109.0(2)
O63 C39 H39A 109.9
C40 C39 H39A 109.9
O63 C39 H39B 109.9
C40 C39 H39B 109.9
H39A C39 H39B 108.3
O66 C33 C34 109.3(2)
O66 C33 H33A 109.8
C34 C33 H33A 109.8
O66 C33 H33B 109.8
C34 C33 H33B 109.8
H33A C33 H33B 108.3
O65 C31 C32 109.8(3)
O65 C31 H31A 109.7
C32 C31 H31A 109.7
O65 C31 H31B 109.7
C32 C31 H31B 109.7
H31A C31 H31B 108.2
O64 C41 C42 108.7(2)
O64 C41 H41A 109.9
C42 C41 H41A 109.9
O64 C41 H41B 109.9
C42 C41 H41B 109.9
H41A C41 H41B 108.3
O61 C34 C33 109.4(2)
O61 C34 H34A 109.8
C33 C34 H34A 109.8
O61 C34 H34B 109.8
C33 C34 H34B 109.8
H34A C34 H34B 108.2
O62 C37 C38 109.5(2)
O62 C37 H37A 109.8
C38 C37 H37A 109.8
O62 C37 H37B 109.8
C38 C37 H37B 109.8
H37A C37 H37B 108.2
O66 C32 C31 109.0(2)
O66 C32 H32A 109.9
C31 C32 H32A 109.9
O66 C32 H32B 109.9
C31 C32 H32B 109.9
H32A C32 H32B 108.3
O64 C40 C39 109.5(2)
O64 C40 H40A 109.8
C39 C40 H40A 109.8
O64 C40 H40B 109.8
C39 C40 H40B 109.8
H40A C40 H40B 108.2
O61 C35 C36 109.1(2)
O61 C35 H35A 109.9
C36 C35 H35A 109.9
O61 C35 H35B 109.9
C36 C35 H35B 109.9
H35A C35 H35B 108.3
C24 O57 C25 111.6(2)
C27 O58 C26 110.7(2)
C22 O56 C23 111.8(2)
C28 O59 C29 111.5(2)
C21 O55 C20 111.4(2)
H69C N69 H69A 105(3)
H69C N69 H69D 109(3)
H69A N69 H69D 107(3)
H69C N69 H69B 113(3)
H69A N69 H69B 114(3)
H69D N69 H69B 108(3)
C30 O60 C19 112.2(2)
O57 C25 C26 108.5(2)
O57 C25 H25A 110.0
C26 C25 H25A 110.0
O57 C25 H25B 110.0
C26 C25 H25B 110.0
H25A C25 H25B 108.4
O58 C26 C25 109.1(2)
O58 C26 H26A 109.9
C25 C26 H26A 109.9
O58 C26 H26B 109.9
C25 C26 H26B 109.9
H26A C26 H26B 108.3
O55 C20 C19 109.3(2)
O55 C20 H20A 109.8
C19 C20 H20A 109.8
O55 C20 H20B 109.8
C19 C20 H20B 109.8
H20A C20 H20B 108.3
O59 C28 C27 109.3(2)
O59 C28 H28A 109.8
C27 C28 H28A 109.8
O59 C28 H28B 109.8
C27 C28 H28B 109.8
H28A C28 H28B 108.3
O57 C24 C23 108.9(2)
O57 C24 H24A 109.9
C23 C24 H24A 109.9
O57 C24 H24B 109.9
C23 C24 H24B 109.9
H24A C24 H24B 108.3
O55 C21 C22 108.5(2)
O55 C21 H21A 110.0
C22 C21 H21A 110.0
O55 C21 H21B 110.0
C22 C21 H21B 110.0
H21A C21 H21B 108.4
O59 C29 C30 108.8(2)
O59 C29 H29A 109.9
C30 C29 H29A 109.9
O59 C29 H29B 109.9
C30 C29 H29B 109.9
H29A C29 H29B 108.3
O56 C22 C21 109.4(2)
O56 C22 H22A 109.8
C21 C22 H22A 109.8
O56 C22 H22B 109.8
C21 C22 H22B 109.8
H22A C22 H22B 108.2
O60 C19 C20 109.0(2)
O60 C19 H19A 109.9
C20 C19 H19A 109.9
O60 C19 H19B 109.9
C20 C19 H19B 109.9
H19A C19 H19B 108.3
O58 C27 C28 109.1(2)
O58 C27 H27A 109.9
C28 C27 H27A 109.9
O58 C27 H27B 109.9
C28 C27 H27B 109.9
H27A C27 H27B 108.3
O56 C23 C24 109.4(2)
O56 C23 H23A 109.8
C24 C23 H23A 109.8
O56 C23 H23B 109.8
C24 C23 H23B 109.8
H23A C23 H23B 108.2
O60 C30 C29 109.0(2)
O60 C30 H30A 109.9
C29 C30 H30A 109.9
O60 C30 H30B 109.9
C29 C30 H30B 109.9
H30A C30 H30B 108.3
C17 O51 H51 114(2)
H67A O67 H67B 100(3)
O54 C18 O53 124.6(2)
O54 C18 C14 118.4(2)
O53 C18 C14 117.0(2)
C13 C14 C18 111.8(2)
C13 C14 C15 110.4(2)
C18 C14 C15 109.8(2)
C13 C14 H14 108.3
C18 C14 H14 108.3
C15 C14 H14 108.3
C16 O49 H49 116(4)
C17 C12 C13 111.7(2)
C17 C12 C11 107.4(2)
C13 C12 C11 110.7(2)
C17 C12 H12 109.0
C13 C12 H12 109.0
C11 C12 H12 109.0
C12 C11 C10 111.4(2)
C12 C11 H11A 109.3
C10 C11 H11A 109.3
C12 C11 H11B 109.3
C10 C11 H11B 109.3
H11A C11 H11B 108.0
C10 C15 C14 111.8(2)
C10 C15 H15A 109.3
C14 C15 H15A 109.3
C10 C15 H15B 109.3
C14 C15 H15B 109.3
H15A C15 H15B 107.9
O52 C17 O51 119.5(2)
O52 C17 C12 122.6(2)
O51 C17 C12 117.8(2)
C12 C13 C14 111.4(2)
C12 C13 H13A 109.4
C14 C13 H13A 109.4
C12 C13 H13B 109.4
C14 C13 H13B 109.4
H13A C13 H13B 108.0
O50 C16 O49 124.7(2)
O50 C16 C10 122.1(2)
O49 C16 C10 113.2(2)
C16 C10 C15 112.7(2)
C16 C10 C11 108.5(2)
C15 C10 C11 110.5(2)
C16 C10 H10 108.4
C15 C10 H10 108.4
C11 C10 H10 108.4
C8 O45 H45 112(2)
C9 O48 H48 106(3)
H68A O68 H68B 111(3)
C3 C4 C5 110.8(2)
C3 C4 H4A 109.5
C5 C4 H4A 109.5
C3 C4 H4B 109.5
C5 C4 H4B 109.5
H4A C4 H4B 108.1
C5 C6 C1 111.9(2)
C5 C6 H6A 109.2
C1 C6 H6A 109.2
C5 C6 H6B 109.2
C1 C6 H6B 109.2
H6A C6 H6B 107.9
O46 C8 O45 122.9(3)
O46 C8 C3 122.2(2)
O45 C8 C3 114.9(2)
C9 C5 C6 112.7(2)
C9 C5 C4 109.8(2)
C6 C5 C4 111.0(2)
C9 C5 H5 107.7
C6 C5 H5 107.7
C4 C5 H5 107.7
C8 C3 C4 114.6(2)
C8 C3 C2 110.0(2)
C4 C3 C2 110.5(2)
C8 C3 H3 107.1
C4 C3 H3 107.1
C2 C3 H3 107.1
O47 C9 O48 122.0(3)
O47 C9 C5 122.7(2)
O48 C9 C5 115.3(2)
C1 C2 C3 111.2(2)
C1 C2 H2A 109.4
C3 C2 H2A 109.4
C1 C2 H2B 109.4
C3 C2 H2B 109.4
H2A C2 H2B 108.0
O43 C7 O44 124.7(2)
O43 C7 C1 120.1(2)
O44 C7 C1 115.1(2)
C7 C1 C2 110.3(2)
C7 C1 C6 110.6(2)
C2 C1 C6 110.5(2)
C7 C1 H1 108.4
C2 C1 H1 108.4
C6 C1 H1 108.4

loop_
_geom_bond_atom_site_label_1
_geom_bond_atom_site_label_2
_geom_bond_distance
O61 C35 1.413(3)
O61 C34 1.423(3)
O66 C32 1.420(4)
O66 C33 1.435(4)
O62 C36 1.425(3)
O62 C37 1.430(3)
O64 C41 1.419(3)
O64 C40 1.424(4)
O63 C39 1.419(4)
O63 C38 1.422(3)
O65 C42 1.412(4)
O65 C31 1.425(4)
N70 H70C 0.88(4)
N70 H70B 0.91(4)
N70 H70A 0.89(3)
N70 H70D 0.91(4)
C42 C41 1.501(4)
C42 H42A 0.9900
C42 H42B 0.9900
C38 C37 1.495(4)
C38 H38A 0.9900
C38 H38B 0.9900
C36 C35 1.496(4)
C36 H36A 0.9900
C36 H36B 0.9900
C39 C40 1.494(4)
C39 H39A 0.9900
C39 H39B 0.9900
C33 C34 1.484(5)
C33 H33A 0.9900
C33 H33B 0.9900
C31 C32 1.493(5)
C31 H31A 0.9900
C31 H31B 0.9900
C41 H41A 0.9900
C41 H41B 0.9900
C34 H34A 0.9900
C34 H34B 0.9900
C37 H37A 0.9900
C37 H37B 0.9900
C32 H32A 0.9900
C32 H32B 0.9900
C40 H40A 0.9900
C40 H40B 0.9900
C35 H35A 0.9900
C35 H35B 0.9900
O57 C24 1.423(3)
O57 C25 1.429(3)
O58 C27 1.417(3)
O58 C26 1.427(3)
O56 C22 1.412(3)
O56 C23 1.423(3)
O59 C28 1.426(3)
O59 C29 1.431(3)
O55 C21 1.422(3)
O55 C20 1.430(3)
N69 H69C 0.89(4)
N69 H69A 0.90(4)
N69 H69D 0.90(4)
N69 H69B 0.91(4)
O60 C30 1.421(3)
O60 C19 1.425(3)
C25 C26 1.498(4)
C25 H25A 0.9900
C25 H25B 0.9900
C26 H26A 0.9900
C26 H26B 0.9900
C20 C19 1.495(4)
C20 H20A 0.9900
C20 H20B 0.9900
C28 C27 1.498(4)
C28 H28A 0.9900
C28 H28B 0.9900
C24 C23 1.497(4)
C24 H24A 0.9900
C24 H24B 0.9900
C21 C22 1.500(4)
C21 H21A 0.9900
C21 H21B 0.9900
C29 C30 1.497(4)
C29 H29A 0.9900
C29 H29B 0.9900
C22 H22A 0.9900
C22 H22B 0.9900
C19 H19A 0.9900
C19 H19B 0.9900
C27 H27A 0.9900
C27 H27B 0.9900
C23 H23A 0.9900
C23 H23B 0.9900
C30 H30A 0.9900
C30 H30B 0.9900
O51 C17 1.313(3)
O51 H51 0.92(4)
O54 C18 1.249(3)
O67 H67A 0.81(3)
O67 H67B 0.87(5)
O50 C16 1.216(3)
O52 C17 1.216(3)
C18 O53 1.251(3)
C18 C14 1.531(4)
C14 C13 1.529(3)
C14 C15 1.533(3)
C14 H14 1.0000
O49 C16 1.297(3)
O49 H49 1.08(5)
C12 C17 1.523(3)
C12 C13 1.528(3)
C12 C11 1.535(3)
C12 H12 1.0000
C11 C10 1.540(3)
C11 H11A 0.9900
C11 H11B 0.9900
C15 C10 1.530(3)
C15 H15A 0.9900
C15 H15B 0.9900
C13 H13A 0.9900
C13 H13B 0.9900
C16 C10 1.524(4)
C10 H10 1.0000
O43 C7 1.238(3)
O45 C8 1.323(4)
O45 H45 0.93(4)
O48 C9 1.299(3)
O48 H48 0.88(4)
O68 H68A 0.85(4)
O68 H68B 0.87(4)
O46 C8 1.206(3)
C4 C3 1.523(3)
C4 C5 1.536(3)
C4 H4A 0.9900
C4 H4B 0.9900
O44 C7 1.277(3)
C6 C5 1.531(3)
C6 C1 1.533(3)
C6 H6A 0.9900
C6 H6B 0.9900
C8 C3 1.512(4)
O47 C9 1.192(3)
C5 C9 1.510(4)
C5 H5 1.0000
C3 C2 1.532(3)
C3 H3 1.0000
C2 C1 1.528(4)
C2 H2A 0.9900
C2 H2B 0.9900
C7 C1 1.524(4)
C1 H1 1.0000
